data_2224831
loop_
_publ_author_name
'Feng, Chuang'
'Yan, Fu-Lin'
'Di, Xue-Mei'
'Sun, Peng-Li'

_publ_section_title
;
 1\a,6\b,7\b,14\b,15\b-Pentahydroxy-7\a,20-epoxy-<i>ent</i>-kaur-16-ene
;
_journal_coeditor_code ZS2022
_journal_issue 1
_journal_name_full 'Acta Crystallographica Section E'
_journal_page_first o103
_journal_paper_doi 10.1107/S1600536809052490
_journal_volume 66
_journal_year 2010
_chemical_formula_iupac 'C20 H30 O6'
_chemical_formula_moiety 'C20 H30 O6'
_chemical_formula_sum 'C20 H30 O6'
_chemical_formula_weight 366.44
_chemical_melting_point_gt 527
_chemical_melting_point_lt 529
_chemical_name_systematic
;
1\a,6\b,7\b,14\b,15\b-Pentahydroxy-7\a,20-epoxy-<i>ent</i>-kaur-16-ene
;
_space_group_IT_number 19
_symmetry_cell_setting orthorhombic
_symmetry_space_group_name_Hall 'P 2ac 2ab'
_symmetry_space_group_name_H-M 'P 21 21 21'
_atom_sites_solution_hydrogens geom
_atom_sites_solution_primary direct
_atom_sites_solution_secondary difmap
_audit_creation_method SHELXL97
_cell_angle_alpha 90.00
_cell_angle_beta 90.00
_cell_angle_gamma 90.00
_cell_formula_units_Z 4
_cell_length_a 8.0007(3)
_cell_length_b 10.7161(6)
_cell_length_c 20.7759(9)
_cell_measurement_reflns_used 6155
_cell_measurement_temperature 93(2)
_cell_measurement_theta_max 27.47
_cell_measurement_theta_min 3.18
_cell_volume 1781.25(14)
_computing_cell_refinement '<i>CrystalClear</i> (Rigaku, 2008)'
_computing_data_collection '<i>CrystalClear</i> (Rigaku, 2008)'
_computing_data_reduction '<i>CrystalClear</i> (Rigaku, 2008)'
_computing_molecular_graphics '<i>SHELXTL</i> (Sheldrick, 2008)'
_computing_publication_material '<i>SHELXTL</i> (Sheldrick, 2008)'
_computing_structure_refinement '<i>SHELXL97</i> (Sheldrick, 2008)'
_computing_structure_solution '<i>SHELXS97</i> (Sheldrick, 2008)'
_diffrn_ambient_temperature 93(2)
_diffrn_detector_area_resol_mean 28.5714
_diffrn_measured_fraction_theta_full 0.998
_diffrn_measured_fraction_theta_max 0.998
_diffrn_measurement_device_type 'Rigaku AFC10 Saturn724+'
_diffrn_measurement_method '\w scans'
_diffrn_radiation_monochromator graphite
_diffrn_radiation_source 'rotating anode'
_diffrn_radiation_type MoK\a
_diffrn_radiation_wavelength 0.71073
_diffrn_reflns_av_R_equivalents 0.0286
_diffrn_reflns_av_sigmaI/netI 0.0192
_diffrn_reflns_limit_h_max 10
_diffrn_reflns_limit_h_min -10
_diffrn_reflns_limit_k_max 13
_diffrn_reflns_limit_k_min -9
_diffrn_reflns_limit_l_max 26
_diffrn_reflns_limit_l_min -26
_diffrn_reflns_number 14459
_diffrn_reflns_theta_full 27.47
_diffrn_reflns_theta_max 27.47
_diffrn_reflns_theta_min 3.18
_diffrn_standards_number 0
_exptl_absorpt_coefficient_mu 0.100
_exptl_absorpt_correction_type none
_exptl_crystal_colour colorless
_exptl_crystal_density_diffrn 1.366
_exptl_crystal_density_method 'not measured'
_exptl_crystal_description block
_exptl_crystal_F_000 792
_exptl_crystal_size_max 0.43
_exptl_crystal_size_mid 0.37
_exptl_crystal_size_min 0.23
_refine_diff_density_max 0.283
_refine_diff_density_min -0.170
_refine_ls_extinction_method none
_refine_ls_goodness_of_fit_ref 1.008
_refine_ls_hydrogen_treatment mixed
_refine_ls_matrix_type full
_refine_ls_number_parameters 249
_refine_ls_number_reflns 2336
_refine_ls_number_restraints 0
_refine_ls_restrained_S_all 1.008
_refine_ls_R_factor_all 0.0334
_refine_ls_R_factor_gt 0.0311
_refine_ls_shift/su_max 0.000
_refine_ls_shift/su_mean 0.000
_refine_ls_structure_factor_coef Fsqd
_refine_ls_weighting_details 'calc w=1/[\s^2^(Fo^2^)+(0.0336P)^2^+0.690P] where P=(Fo^2^+2Fc^2^)/3'
_refine_ls_weighting_scheme calc
_refine_ls_wR_factor_gt 0.0696
_refine_ls_wR_factor_ref 0.0709
_reflns_number_gt 2263
_reflns_number_total 2336
_reflns_threshold_expression I>2\s(I)
_cod_data_source_file zs2022.cif
_cod_data_source_block I
_cod_database_code 2224831
_cod_database_fobs_code 2224831

loop_
_symmetry_equiv_pos_as_xyz
'x, y, z'
'-x+1/2, -y, z+1/2'
'-x, y+1/2, -z+1/2'
'x+1/2, -y+1/2, -z'

loop_
_atom_site_type_symbol
_atom_site_label
_atom_site_fract_x
_atom_site_fract_y
_atom_site_fract_z
_atom_site_U_iso_or_equiv
_atom_site_adp_type
_atom_site_calc_flag
_atom_site_refinement_flags
_atom_site_occupancy
_atom_site_disorder_assembly
_atom_site_disorder_group
O O1 0.65937(15) 0.64947(11) 0.44833(6) 0.0133(3) Uani d . 1 . .
O O2 0.13629(15) 0.61728(12) 0.40576(6) 0.0146(3) Uani d . 1 . .
H H2O 0.0696 0.5924 0.4355 0.018 Uiso d R 1 . .
O O3 0.75905(16) 0.31571(12) 0.43788(6) 0.0137(3) Uani d . 1 . .
O O4 0.86693(15) 0.54558(12) 0.49981(7) 0.0145(3) Uani d . 1 . .
O O5 0.70889(15) 0.63306(12) 0.60424(6) 0.0152(3) Uani d . 1 . .
H H5O 0.6992 0.7126 0.6054 0.018 Uiso d R 1 . .
O O6 0.58870(16) 0.25696(11) 0.54382(6) 0.0128(3) Uani d . 1 . .
C C1 0.2461(2) 0.51713(16) 0.38625(8) 0.0117(3) Uani d . 1 . .
H H1 0.1907 0.4359 0.3966 0.014 Uiso calc R 1 . .
C C2 0.2581(2) 0.52931(17) 0.31315(8) 0.0161(4) Uani d . 1 . .
H H2A 0.1461 0.5145 0.2943 0.019 Uiso calc R 1 . .
H H2B 0.2914 0.6158 0.3023 0.019 Uiso calc R 1 . .
C C3 0.3817(2) 0.43951(19) 0.28259(8) 0.0175(4) Uani d . 1 . .
H H3A 0.3854 0.4548 0.2356 0.021 Uiso calc R 1 . .
H H3B 0.3422 0.3529 0.2894 0.021 Uiso calc R 1 . .
C C4 0.5584(2) 0.45268(18) 0.31027(8) 0.0154(4) Uani d . 1 . .
C C5 0.5441(2) 0.43633(16) 0.38459(8) 0.0109(3) Uani d . 1 . .
H H5 0.5023 0.3493 0.3910 0.013 Uiso calc R 1 . .
C C6 0.7153(2) 0.44034(16) 0.41879(8) 0.0118(3) Uani d . 1 . .
H H6 0.8011 0.4716 0.3877 0.014 Uiso calc R 1 . .
C C7 0.7053(2) 0.53030(16) 0.47533(8) 0.0111(3) Uani d . 1 . .
C C8 0.5752(2) 0.49180(16) 0.52654(8) 0.0108(3) Uani d . 1 . .
C C9 0.4051(2) 0.46841(16) 0.49127(8) 0.0096(3) Uani d . 1 . .
H H9 0.3899 0.3760 0.4878 0.012 Uiso calc R 1 . .
C C10 0.4175(2) 0.52120(15) 0.42116(8) 0.0104(3) Uani d . 1 . .
C C11 0.2560(2) 0.51986(16) 0.53022(8) 0.0129(3) Uani d . 1 . .
H H11A 0.1528 0.4783 0.5150 0.015 Uiso calc R 1 . .
H H11B 0.2447 0.6101 0.5209 0.015 Uiso calc R 1 . .
C C12 0.2689(2) 0.50260(18) 0.60383(8) 0.0147(4) Uani d . 1 . .
H H12A 0.2307 0.4175 0.6152 0.018 Uiso calc R 1 . .
H H12B 0.1935 0.5629 0.6252 0.018 Uiso calc R 1 . .
C C13 0.4496(2) 0.52170(17) 0.62953(8) 0.0138(3) Uani d . 1 . .
H H13 0.4503 0.5653 0.6721 0.017 Uiso calc R 1 . .
C C14 0.5502(2) 0.59337(16) 0.57895(8) 0.0124(3) Uani d . 1 . .
H H14 0.4851 0.6658 0.5618 0.015 Uiso calc R 1 . .
C C15 0.6290(2) 0.37800(16) 0.56886(8) 0.0121(3) Uani d . 1 . .
H H15 0.7524 0.3825 0.5763 0.014 Uiso calc R 1 . .
C C16 0.5398(2) 0.39814(17) 0.63254(8) 0.0134(3) Uani d . 1 . .
C C17 0.5401(2) 0.31766(18) 0.68075(9) 0.0172(4) Uani d . 1 . .
H H17A 0.4786 0.3353 0.7188 0.021 Uiso calc R 1 . .
H H17B 0.6018 0.2422 0.6774 0.021 Uiso calc R 1 . .
C C18 0.6668(2) 0.34633(19) 0.28388(9) 0.0206(4) Uani d . 1 . .
H H18A 0.6680 0.3500 0.2368 0.025 Uiso calc R 1 . .
H H18B 0.6205 0.2661 0.2978 0.025 Uiso calc R 1 . .
H H18C 0.7811 0.3550 0.3002 0.025 Uiso calc R 1 . .
C C19 0.6374(3) 0.57664(19) 0.28789(9) 0.0206(4) Uani d . 1 . .
H H19A 0.5595 0.6453 0.2962 0.025 Uiso calc R 1 . .
H H19B 0.6613 0.5722 0.2417 0.025 Uiso calc R 1 . .
H H19C 0.7415 0.5911 0.3116 0.025 Uiso calc R 1 . .
C C20 0.4872(2) 0.65416(16) 0.42727(9) 0.0124(3) Uani d . 1 . .
H H20A 0.4802 0.6970 0.3851 0.015 Uiso calc R 1 . .
H H20B 0.4198 0.7020 0.4587 0.015 Uiso calc R 1 . .
H H3O 0.858(4) 0.310(2) 0.4432(12) 0.028(7) Uiso d . 1 . .
H H4O 0.860(3) 0.577(2) 0.5363(12) 0.031(7) Uiso d . 1 . .
H H6O 0.641(3) 0.254(2) 0.5097(11) 0.015(5) Uiso d . 1 . .

loop_
_atom_site_aniso_label
_atom_site_aniso_U_11
_atom_site_aniso_U_22
_atom_site_aniso_U_33
_atom_site_aniso_U_12
_atom_site_aniso_U_13
_atom_site_aniso_U_23
O1 0.0098(5) 0.0100(6) 0.0200(6) -0.0011(5) -0.0014(5) 0.0025(5)
O2 0.0112(6) 0.0128(6) 0.0199(6) 0.0031(5) 0.0006(5) 0.0017(5)
O3 0.0103(6) 0.0113(6) 0.0195(6) 0.0023(5) -0.0001(5) 0.0013(5)
O4 0.0082(5) 0.0171(6) 0.0180(6) -0.0010(5) -0.0009(5) -0.0017(5)
O5 0.0142(6) 0.0120(6) 0.0195(6) -0.0022(5) -0.0040(5) -0.0024(5)
O6 0.0134(6) 0.0101(6) 0.0147(6) -0.0004(5) 0.0021(5) -0.0012(5)
C1 0.0094(7) 0.0102(8) 0.0153(8) 0.0010(7) -0.0013(7) 0.0001(6)
C2 0.0149(8) 0.0188(9) 0.0145(8) 0.0016(8) -0.0034(7) 0.0028(7)
C3 0.0176(9) 0.0227(10) 0.0123(8) 0.0021(8) -0.0012(7) 0.0004(7)
C4 0.0145(8) 0.0192(9) 0.0126(8) 0.0018(8) 0.0014(7) 0.0005(7)
C5 0.0107(8) 0.0096(8) 0.0125(7) 0.0000(7) 0.0002(6) -0.0001(6)
C6 0.0097(7) 0.0111(8) 0.0146(8) 0.0005(6) 0.0011(6) 0.0014(7)
C7 0.0077(7) 0.0105(8) 0.0151(8) 0.0001(6) -0.0010(6) 0.0013(7)
C8 0.0090(7) 0.0104(8) 0.0129(8) 0.0005(6) -0.0014(6) 0.0002(6)
C9 0.0078(7) 0.0092(8) 0.0119(7) 0.0002(6) -0.0003(6) 0.0002(6)
C10 0.0085(7) 0.0096(8) 0.0131(8) 0.0005(6) 0.0000(6) -0.0004(6)
C11 0.0097(8) 0.0133(8) 0.0156(8) 0.0011(7) 0.0007(7) -0.0001(7)
C12 0.0101(8) 0.0190(9) 0.0151(8) 0.0014(7) 0.0023(7) -0.0007(7)
C13 0.0143(8) 0.0139(8) 0.0131(8) -0.0011(7) -0.0002(7) -0.0024(7)
C14 0.0108(7) 0.0115(8) 0.0149(8) 0.0000(6) -0.0007(6) -0.0013(7)
C15 0.0104(7) 0.0102(8) 0.0156(8) -0.0008(7) -0.0017(6) -0.0003(7)
C16 0.0105(8) 0.0153(9) 0.0143(8) -0.0022(7) -0.0017(6) -0.0020(7)
C17 0.0173(9) 0.0183(9) 0.0159(8) 0.0003(8) -0.0003(7) -0.0006(7)
C18 0.0208(9) 0.0258(10) 0.0151(8) 0.0043(9) 0.0021(8) -0.0030(8)
C19 0.0187(9) 0.0256(10) 0.0175(8) -0.0005(8) 0.0041(8) 0.0059(8)
C20 0.0087(7) 0.0110(8) 0.0174(8) 0.0008(6) -0.0012(6) 0.0019(7)

loop_
_atom_type_symbol
_atom_type_description
_atom_type_scat_dispersion_real
_atom_type_scat_dispersion_imag
_atom_type_scat_source
C C 0.0033 0.0000 'International Tables Vol C Tables 4.2.6.8 and 6.1.1.4'
H H 0.0000 0.0000 'International Tables Vol C Tables 4.2.6.8 and 6.1.1.4'
O O 0.0106 0.0000 'International Tables Vol C Tables 4.2.6.8 and 6.1.1.4'

loop_
_geom_angle_atom_site_label_1
_geom_angle_atom_site_label_2
_geom_angle_atom_site_label_3
_geom_angle_site_symmetry_1
_geom_angle_site_symmetry_3
_geom_angle
_geom_angle_publ_flag
C7 O1 C20 . . 113.03(13) ?
C1 O2 H2O . . 110.4 ?
C6 O3 H3O . . 110.8(18) ?
C7 O4 H4O . . 108.3(18) ?
C14 O5 H5O . . 103.0 ?
C15 O6 H6O . . 103.4(17) ?
O2 C1 C2 . . 104.68(14) ?
O2 C1 C10 . . 112.67(13) ?
C2 C1 C10 . . 114.03(14) ?
O2 C1 H1 . . 108.4 ?
C2 C1 H1 . . 108.4 ?
C10 C1 H1 . . 108.4 ?
C3 C2 C1 . . 113.72(15) ?
C3 C2 H2A . . 108.8 ?
C1 C2 H2A . . 108.8 ?
C3 C2 H2B . . 108.8 ?
C1 C2 H2B . . 108.8 ?
H2A C2 H2B . . 107.7 ?
C2 C3 C4 . . 112.67(15) ?
C2 C3 H3A . . 109.1 ?
C4 C3 H3A . . 109.1 ?
C2 C3 H3B . . 109.1 ?
C4 C3 H3B . . 109.1 ?
H3A C3 H3B . . 107.8 ?
C3 C4 C18 . . 108.61(15) ?
C3 C4 C19 . . 110.12(15) ?
C18 C4 C19 . . 107.50(15) ?
C3 C4 C5 . . 107.07(14) ?
C18 C4 C5 . . 108.20(15) ?
C19 C4 C5 . . 115.19(15) ?
C6 C5 C4 . . 112.82(14) ?
C6 C5 C10 . . 109.63(13) ?
C4 C5 C10 . . 117.72(14) ?
C6 C5 H5 . . 105.2 ?
C4 C5 H5 . . 105.2 ?
C10 C5 H5 . . 105.2 ?
O3 C6 C7 . . 112.87(14) ?
O3 C6 C5 . . 108.51(13) ?
C7 C6 C5 . . 109.07(13) ?
O3 C6 H6 . . 108.8 ?
C7 C6 H6 . . 108.8 ?
C5 C6 H6 . . 108.8 ?
O4 C7 O1 . . 105.86(13) ?
O4 C7 C6 . . 107.85(13) ?
O1 C7 C6 . . 105.90(13) ?
O4 C7 C8 . . 113.82(14) ?
O1 C7 C8 . . 109.42(13) ?
C6 C7 C8 . . 113.43(14) ?
C7 C8 C14 . . 112.50(14) ?
C7 C8 C15 . . 114.19(13) ?
C14 C8 C15 . . 100.83(13) ?
C7 C8 C9 . . 107.83(13) ?
C14 C8 C9 . . 109.18(13) ?
C15 C8 C9 . . 112.19(13) ?
C11 C9 C10 . . 114.06(13) ?
C11 C9 C8 . . 111.66(13) ?
C10 C9 C8 . . 108.81(13) ?
C11 C9 H9 . . 107.3 ?
C10 C9 H9 . . 107.3 ?
C8 C9 H9 . . 107.3 ?
C20 C10 C1 . . 112.68(13) ?
C20 C10 C5 . . 110.23(13) ?
C1 C10 C5 . . 109.26(13) ?
C20 C10 C9 . . 106.35(14) ?
C1 C10 C9 . . 111.64(13) ?
C5 C10 C9 . . 106.48(13) ?
C9 C11 C12 . . 115.16(14) ?
C9 C11 H11A . . 108.5 ?
C12 C11 H11A . . 108.5 ?
C9 C11 H11B . . 108.5 ?
C12 C11 H11B . . 108.5 ?
H11A C11 H11B . . 107.5 ?
C11 C12 C13 . . 112.73(14) ?
C11 C12 H12A . . 109.0 ?
C13 C12 H12A . . 109.0 ?
C11 C12 H12B . . 109.0 ?
C13 C12 H12B . . 109.0 ?
H12A C12 H12B . . 107.8 ?
C16 C13 C14 . . 102.54(14) ?
C16 C13 C12 . . 110.09(14) ?
C14 C13 C12 . . 108.62(14) ?
C16 C13 H13 . . 111.7 ?
C14 C13 H13 . . 111.7 ?
C12 C13 H13 . . 111.7 ?
O5 C14 C13 . . 111.21(14) ?
O5 C14 C8 . . 110.47(13) ?
C13 C14 C8 . . 101.39(13) ?
O5 C14 H14 . . 111.1 ?
C13 C14 H14 . . 111.1 ?
C8 C14 H14 . . 111.1 ?
O6 C15 C16 . . 109.80(14) ?
O6 C15 C8 . . 116.06(13) ?
C16 C15 C8 . . 104.45(14) ?
O6 C15 H15 . . 108.8 ?
C16 C15 H15 . . 108.8 ?
C8 C15 H15 . . 108.8 ?
C17 C16 C13 . . 127.20(17) ?
C17 C16 C15 . . 124.52(17) ?
C13 C16 C15 . . 108.26(14) ?
C16 C17 H17A . . 120.0 ?
C16 C17 H17B . . 120.0 ?
H17A C17 H17B . . 120.0 ?
C4 C18 H18A . . 109.5 ?
C4 C18 H18B . . 109.5 ?
H18A C18 H18B . . 109.5 ?
C4 C18 H18C . . 109.5 ?
H18A C18 H18C . . 109.5 ?
H18B C18 H18C . . 109.5 ?
C4 C19 H19A . . 109.5 ?
C4 C19 H19B . . 109.5 ?
H19A C19 H19B . . 109.5 ?
C4 C19 H19C . . 109.5 ?
H19A C19 H19C . . 109.5 ?
H19B C19 H19C . . 109.5 ?
O1 C20 C10 . . 109.79(13) ?
O1 C20 H20A . . 109.7 ?
C10 C20 H20A . . 109.7 ?
O1 C20 H20B . . 109.7 ?
C10 C20 H20B . . 109.7 ?
H20A C20 H20B . . 108.2 ?

loop_
_geom_bond_atom_site_label_1
_geom_bond_atom_site_label_2
_geom_bond_site_symmetry_2
_geom_bond_distance
_geom_bond_publ_flag
O1 C7 . 1.442(2) ?
O1 C20 . 1.447(2) ?
O2 C1 . 1.445(2) ?
O2 H2O . 0.8580 ?
O3 C6 . 1.437(2) ?
O3 H3O . 0.80(3) ?
O4 C7 . 1.399(2) ?
O4 H4O . 0.83(3) ?
O5 C14 . 1.439(2) ?
O5 H5O . 0.8566 ?
O6 C15 . 1.434(2) ?
O6 H6O . 0.83(2) ?
C1 C2 . 1.527(2) ?
C1 C10 . 1.552(2) ?
C1 H1 . 1.0000 ?
C2 C3 . 1.519(3) ?
C2 H2A . 0.9900 ?
C2 H2B . 0.9900 ?
C3 C4 . 1.533(3) ?
C3 H3A . 0.9900 ?
C3 H3B . 0.9900 ?
C4 C18 . 1.533(3) ?
C4 C19 . 1.543(3) ?
C4 C5 . 1.558(2) ?
C5 C6 . 1.543(2) ?
C5 C10 . 1.559(2) ?
C5 H5 . 1.0000 ?
C6 C7 . 1.522(2) ?
C6 H6 . 1.0000 ?
C7 C8 . 1.545(2) ?
C8 C14 . 1.553(2) ?
C8 C15 . 1.564(2) ?
C8 C9 . 1.566(2) ?
C9 C11 . 1.543(2) ?
C9 C10 . 1.566(2) ?
C9 H9 . 1.0000 ?
C10 C20 . 1.535(2) ?
C11 C12 . 1.544(2) ?
C11 H11A . 0.9900 ?
C11 H11B . 0.9900 ?
C12 C13 . 1.555(2) ?
C12 H12A . 0.9900 ?
C12 H12B . 0.9900 ?
C13 C16 . 1.509(2) ?
C13 C14 . 1.530(2) ?
C13 H13 . 1.0000 ?
C14 H14 . 1.0000 ?
C15 C16 . 1.519(2) ?
C15 H15 . 1.0000 ?
C16 C17 . 1.322(2) ?
C17 H17A . 0.9500 ?
C17 H17B . 0.9500 ?
C18 H18A . 0.9800 ?
C18 H18B . 0.9800 ?
C18 H18C . 0.9800 ?
C19 H19A . 0.9800 ?
C19 H19B . 0.9800 ?
C19 H19C . 0.9800 ?
C20 H20A . 0.9900 ?
C20 H20B . 0.9900 ?

loop_
_geom_hbond_atom_site_label_D
_geom_hbond_atom_site_label_H
_geom_hbond_atom_site_label_A
_geom_hbond_site_symmetry_A
_geom_hbond_distance_DH
_geom_hbond_distance_HA
_geom_hbond_distance_DA
_geom_hbond_angle_DHA
O3 H3O O6 4_556 0.80(3) 2.00(3) 2.7761(18) 164(3)
O4 H4O O5 . 0.83(3) 1.95(3) 2.6806(18) 146(2)
O5 H5O O2 4_566 0.86 1.90 2.7455(18) 166.7
O6 H6O O3 . 0.83(2) 1.88(2) 2.6642(18) 157(2)

loop_
_geom_torsion_atom_site_label_1
_geom_torsion_atom_site_label_2
_geom_torsion_atom_site_label_3
_geom_torsion_atom_site_label_4
_geom_torsion_site_symmetry_1
_geom_torsion_site_symmetry_2
_geom_torsion_site_symmetry_3
_geom_torsion_site_symmetry_4
_geom_torsion
_geom_torsion_publ_flag
O2 C1 C2 C3 . . . . 174.61(14) ?
C10 C1 C2 C3 . . . . 51.0(2) ?
C1 C2 C3 C4 . . . . -56.8(2) ?
C2 C3 C4 C18 . . . . 171.78(15) ?
C2 C3 C4 C19 . . . . -70.76(19) ?
C2 C3 C4 C5 . . . . 55.2(2) ?
C3 C4 C5 C6 . . . . 176.91(14) ?
C18 C4 C5 C6 . . . . 60.02(19) ?
C19 C4 C5 C6 . . . . -60.3(2) ?
C3 C4 C5 C10 . . . . -53.8(2) ?
C18 C4 C5 C10 . . . . -170.73(14) ?
C19 C4 C5 C10 . . . . 69.0(2) ?
C4 C5 C6 O3 . . . . -105.74(16) ?
C10 C5 C6 O3 . . . . 120.97(14) ?
C4 C5 C6 C7 . . . . 130.94(15) ?
C10 C5 C6 C7 . . . . -2.36(18) ?
C20 O1 C7 O4 . . . . -173.34(13) ?
C20 O1 C7 C6 . . . . 72.31(16) ?
C20 O1 C7 C8 . . . . -50.29(17) ?
O3 C6 C7 O4 . . . . 67.47(17) ?
C5 C6 C7 O4 . . . . -171.83(13) ?
O3 C6 C7 O1 . . . . -179.55(13) ?
C5 C6 C7 O1 . . . . -58.86(16) ?
O3 C6 C7 C8 . . . . -59.54(18) ?
C5 C6 C7 C8 . . . . 61.16(18) ?
O4 C7 C8 C14 . . . . 63.85(19) ?
O1 C7 C8 C14 . . . . -54.34(17) ?
C6 C7 C8 C14 . . . . -172.34(14) ?
O4 C7 C8 C15 . . . . -50.29(19) ?
O1 C7 C8 C15 . . . . -168.48(13) ?
C6 C7 C8 C15 . . . . 73.52(18) ?
O4 C7 C8 C9 . . . . -175.70(13) ?
O1 C7 C8 C9 . . . . 66.11(16) ?
C6 C7 C8 C9 . . . . -51.89(18) ?
C7 C8 C9 C11 . . . . -139.59(14) ?
C14 C8 C9 C11 . . . . -17.08(18) ?
C15 C8 C9 C11 . . . . 93.82(16) ?
C7 C8 C9 C10 . . . . -12.81(17) ?
C14 C8 C9 C10 . . . . 109.70(15) ?
C15 C8 C9 C10 . . . . -139.41(14) ?
O2 C1 C10 C20 . . . . -41.24(19) ?
C2 C1 C10 C20 . . . . 77.89(18) ?
O2 C1 C10 C5 . . . . -164.13(13) ?
C2 C1 C10 C5 . . . . -45.00(19) ?
O2 C1 C10 C9 . . . . 78.35(17) ?
C2 C1 C10 C9 . . . . -162.51(14) ?
C6 C5 C10 C20 . . . . 55.37(17) ?
C4 C5 C10 C20 . . . . -75.36(18) ?
C6 C5 C10 C1 . . . . 179.71(13) ?
C4 C5 C10 C1 . . . . 48.98(19) ?
C6 C5 C10 C9 . . . . -59.58(16) ?
C4 C5 C10 C9 . . . . 169.69(14) ?
C11 C9 C10 C20 . . . . 76.19(16) ?
C8 C9 C10 C20 . . . . -49.19(16) ?
C11 C9 C10 C1 . . . . -47.07(18) ?
C8 C9 C10 C1 . . . . -172.46(13) ?
C11 C9 C10 C5 . . . . -166.25(14) ?
C8 C9 C10 C5 . . . . 68.36(15) ?
C10 C9 C11 C12 . . . . -162.27(14) ?
C8 C9 C11 C12 . . . . -38.4(2) ?
C9 C11 C12 C13 . . . . 38.2(2) ?
C11 C12 C13 C16 . . . . -93.00(18) ?
C11 C12 C13 C14 . . . . 18.5(2) ?
C16 C13 C14 O5 . . . . -73.63(16) ?
C12 C13 C14 O5 . . . . 169.86(13) ?
C16 C13 C14 C8 . . . . 43.82(16) ?
C12 C13 C14 C8 . . . . -72.69(16) ?
C7 C8 C14 O5 . . . . -50.02(18) ?
C15 C8 C14 O5 . . . . 72.05(16) ?
C9 C8 C14 O5 . . . . -169.69(13) ?
C7 C8 C14 C13 . . . . -168.00(14) ?
C15 C8 C14 C13 . . . . -45.94(16) ?
C9 C8 C14 C13 . . . . 72.33(16) ?
C7 C8 C15 O6 . . . . -87.44(17) ?
C14 C8 C15 O6 . . . . 151.70(14) ?
C9 C8 C15 O6 . . . . 35.65(19) ?
C7 C8 C15 C16 . . . . 151.54(14) ?
C14 C8 C15 C16 . . . . 30.67(16) ?
C9 C8 C15 C16 . . . . -85.38(16) ?
C14 C13 C16 C17 . . . . 156.98(18) ?
C12 C13 C16 C17 . . . . -87.6(2) ?
C14 C13 C16 C15 . . . . -24.71(17) ?
C12 C13 C16 C15 . . . . 90.74(16) ?
O6 C15 C16 C17 . . . . 49.2(2) ?
C8 C15 C16 C17 . . . . 174.27(17) ?
O6 C15 C16 C13 . . . . -129.19(14) ?
C8 C15 C16 C13 . . . . -4.09(17) ?
C7 O1 C20 C10 . . . . -16.70(18) ?
C1 C10 C20 O1 . . . . -168.75(13) ?
C5 C10 C20 O1 . . . . -46.40(18) ?
C9 C10 C20 O1 . . . . 68.64(16) ?

loop_
_cod_related_entry_id
_cod_related_entry_database
_cod_related_entry_code
1 ChemSpider 24744086
